data_7159533
loop_
_publ_author_name
'Goel, Komal'
'Satyanarayana, Gedu'

_publ_section_title
;
 A two-step access to fused-/spiro-polycyclic frameworks <i>via</i> double
 Heck cascade and acid-driven processes.
;
_journal_issue 34
_journal_name_full 'Organic &amp; biomolecular chemistry'
_journal_page_first 6919
_journal_page_last 6925
_journal_paper_doi 10.1039/d3ob01112g
_journal_volume 21
_journal_year 2023
_chemical_formula_moiety 'C25 H18 O3'
_chemical_formula_sum 'C25 H18 O3'
_chemical_formula_weight 366.39
_space_group_crystal_system orthorhombic
_space_group_IT_number 33
_space_group_name_Hall 'P 2c -2n'
_space_group_name_H-M_alt 'P n a 21'
_atom_sites_solution_hydrogens geom
_audit_creation_date 2023-05-23
_audit_creation_method
;
Olex2 1.3
(compiled 2020.11.12 svn.r5f609507 for OlexSys, GUI svn.r6408)
;
_audit_update_record
;
2023-06-13 deposited with the CCDC.	2023-08-14 downloaded from the CCDC.
;
_cell_angle_alpha 90
_cell_angle_beta 90
_cell_angle_gamma 90
_cell_formula_units_Z 4
_cell_length_a 9.722(5)
_cell_length_b 12.020(6)
_cell_length_c 16.073(6)
_cell_measurement_reflns_used 1394
_cell_measurement_temperature 273(2)
_cell_measurement_theta_max 19.28
_cell_measurement_theta_min 2.69
_cell_volume 1878.3(15)
_computing_cell_refinement 'SAINT V8.40B (?, 2016)'
_computing_data_reduction 'SAINT V8.40B (?, 2016)'
_computing_molecular_graphics 'Olex2 1.3 (Dolomanov et al., 2009)'
_computing_publication_material 'Olex2 1.3 (Dolomanov et al., 2009)'
_computing_structure_refinement 'SHELXL 2018/3 (Sheldrick, 2015)'
_computing_structure_solution 'SHELXT 2018/2 (Sheldrick, 2018)'
_diffrn_ambient_temperature 273.15
_diffrn_measured_fraction_theta_full 1.000
_diffrn_measured_fraction_theta_max 0.976
_diffrn_measurement_device_type 'Bruker APEX-II CCD'
_diffrn_measurement_method '\f and \w scans'
_diffrn_radiation_type MoK\a
_diffrn_radiation_wavelength 0.71073
_diffrn_reflns_av_R_equivalents 0.1120
_diffrn_reflns_av_unetI/netI 0.1215
_diffrn_reflns_Laue_measured_fraction_full 1.000
_diffrn_reflns_Laue_measured_fraction_max 0.976
_diffrn_reflns_limit_h_max 12
_diffrn_reflns_limit_h_min -11
_diffrn_reflns_limit_k_max 15
_diffrn_reflns_limit_k_min -15
_diffrn_reflns_limit_l_max 20
_diffrn_reflns_limit_l_min -20
_diffrn_reflns_number 16411
_diffrn_reflns_point_group_measured_fraction_full 0.998
_diffrn_reflns_point_group_measured_fraction_max 0.968
_diffrn_reflns_theta_full 25.242
_diffrn_reflns_theta_max 27.501
_diffrn_reflns_theta_min 2.116
_diffrn_source_current 1.4
_diffrn_source_power 0.07
_diffrn_source_voltage 50.0
_diffrn_standards_number 0
_exptl_absorpt_coefficient_mu 0.084
_exptl_absorpt_correction_T_max 0.7455
_exptl_absorpt_correction_T_min 0.6570
_exptl_absorpt_correction_type none
_exptl_absorpt_process_details
;
SADABS-2016/2 (Bruker,2016/2) was used for absorption correction.
wR2(int) was 0.1313 before and 0.0775 after correction.
The Ratio of minimum to maximum transmission is 0.8813.
The \l/2 correction factor is Not present.
;
_exptl_crystal_colour 'clear whiteish white'
_exptl_crystal_colour_lustre clear
_exptl_crystal_colour_modifier whiteish
_exptl_crystal_colour_primary white
_exptl_crystal_density_diffrn 1.296
_exptl_crystal_description block
_exptl_crystal_F_000 768
_exptl_crystal_preparation CH2Cl2
_exptl_crystal_recrystallization_method THF
_exptl_crystal_size_max 0.08
_exptl_crystal_size_mid 0.07
_exptl_crystal_size_min 0.06
_refine_diff_density_max 0.153
_refine_diff_density_min -0.233
_refine_diff_density_rms 0.046
_refine_ls_abs_structure_details
;
 Flack x determined using 662 quotients [(I+)-(I-)]/[(I+)+(I-)]
 (Parsons, Flack and Wagner, Acta Cryst. B69 (2013) 249-259).
;
_refine_ls_abs_structure_Flack 0.1(10)
_refine_ls_extinction_method none
_refine_ls_goodness_of_fit_ref 0.960
_refine_ls_hydrogen_treatment constr
_refine_ls_matrix_type full
_refine_ls_number_parameters 255
_refine_ls_number_reflns 4171
_refine_ls_number_restraints 1
_refine_ls_restrained_S_all 0.960
_refine_ls_R_factor_all 0.1723
_refine_ls_R_factor_gt 0.0596
_refine_ls_shift/su_max 0.000
_refine_ls_shift/su_mean 0.000
_refine_ls_structure_factor_coef Fsqd
_refine_ls_weighting_details 'w=1/[\s^2^(Fo^2^)+(0.0550P)^2^] where P=(Fo^2^+2Fc^2^)/3'
_refine_ls_weighting_scheme calc
_refine_ls_wR_factor_gt 0.1217
_refine_ls_wR_factor_ref 0.1623
_reflns_Friedel_coverage 0.914
_reflns_Friedel_fraction_full 0.996
_reflns_Friedel_fraction_max 0.959
_reflns_number_gt 1868
_reflns_number_total 4171
_reflns_threshold_expression 'I > 2\s(I)'
_cod_data_source_file d3ob01112g2.cif
_cod_data_source_block mo_gs_kg_341_1_0m_a
_cod_depositor_comments 'Adding full bibliography for 7159532--7159534.cif.'
_cod_database_code 7159533
_shelx_shelxl_version_number 2018/3
_shelx_space_group_comment
;
The symmetry employed for this shelxl refinement is uniquely defined
by the following loop, which should always be used as a source of
symmetry information in preference to the above space-group names.
They are only intended as comments.
;
_shelx_estimated_absorpt_t_max 0.995
_shelx_estimated_absorpt_t_min 0.993
_olex2_refinement_description
;
1. Fixed Uiso
 At 1.2 times of:
  All C(H) groups
 At 1.5 times of:
  All C(H,H,H) groups
2.a Aromatic/amide H refined with riding coordinates:
 C3(H3), C8(H8), C9(H9), C10(H10), C11(H11), C16(H16), C19(H19), C20(H20),
 C21(H21), C22(H22), C24(H24), C25(H25)
2.b Idealised Me refined as rotating group:
 C1(H1A,H1B,H1C), C13(H13A,H13B,H13C)
;
_olex2_exptl_crystal_mounting_method Cryoloop
_olex2_submission_special_instructions 'No special instructions were received'

loop_
_space_group_symop_operation_xyz
'x, y, z'
'-x, -y, z+1/2'
'-x+1/2, y+1/2, z+1/2'
'x+1/2, -y+1/2, z'

loop_
_atom_site_label
_atom_site_type_symbol
_atom_site_fract_x
_atom_site_fract_y
_atom_site_fract_z
_atom_site_U_iso_or_equiv
_atom_site_adp_type
_atom_site_occupancy
_atom_site_site_symmetry_order
_atom_site_calc_flag
_atom_site_refinement_flags_posn
_atom_site_refinement_flags_adp
_atom_site_refinement_flags_occupancy
_atom_site_disorder_assembly
_atom_site_disorder_group
O1 O 0.3206(4) 0.1243(3) 0.3247(3) 0.0804(12) Uani 1 1 d . . . . .
C1 C 0.2211(7) 0.1520(6) 0.2624(4) 0.093(2) Uani 1 1 d . . . . .
H1A H 0.147972 0.194204 0.287170 0.140 Uiso 1 1 calc R U . . .
H1B H 0.184479 0.084928 0.238724 0.140 Uiso 1 1 calc R U . . .
H1C H 0.264200 0.195364 0.219569 0.140 Uiso 1 1 calc R U . . .
O2 O 0.4097(4) 0.5117(4) 0.3847(3) 0.0826(13) Uani 1 1 d . . . . .
C2 C 0.3863(6) 0.2095(5) 0.3651(4) 0.0617(16) Uani 1 1 d . . . . .
O3 O 0.8669(4) 0.0877(4) 0.6679(3) 0.0978(16) Uani 1 1 d . . . . .
C3 C 0.3597(6) 0.3202(5) 0.3505(4) 0.0658(16) Uani 1 1 d . . . . .
H3 H 0.293927 0.341114 0.311553 0.079 Uiso 1 1 calc R U . . .
C4 C 0.4325(6) 0.4006(5) 0.3948(3) 0.0602(15) Uani 1 1 d . . . . .
C5 C 0.5296(5) 0.3693(4) 0.4522(4) 0.0537(13) Uani 1 1 d . . . . .
C6 C 0.6229(5) 0.4334(4) 0.5069(3) 0.0530(13) Uani 1 1 d . . . . .
C7 C 0.6248(6) 0.5556(4) 0.5109(4) 0.0623(15) Uani 1 1 d . . . . .
C8 C 0.5462(7) 0.6119(5) 0.5657(5) 0.098(2) Uani 1 1 d . . . . .
H8 H 0.485430 0.572620 0.599318 0.117 Uiso 1 1 calc R U . . .
C9 C 0.5531(10) 0.7243(7) 0.5733(8) 0.142(4) Uani 1 1 d . . . . .
H9 H 0.501219 0.759887 0.613970 0.170 Uiso 1 1 calc R U . . .
C10 C 0.6335(16) 0.7845(7) 0.5231(9) 0.160(5) Uani 1 1 d . . . . .
H10 H 0.633173 0.861737 0.525997 0.192 Uiso 1 1 calc R U . . .
C11 C 0.4840(6) 0.1750(5) 0.4227(3) 0.0615(15) Uani 1 1 d . . . . .
H11 H 0.501440 0.099881 0.431670 0.074 Uiso 1 1 calc R U . . .
C12 C 0.5542(5) 0.2561(5) 0.4662(3) 0.0559(15) Uani 1 1 d . . . . .
C13 C 0.3304(8) 0.5466(6) 0.3159(4) 0.114(3) Uani 1 1 d . . . . .
H13A H 0.369645 0.517257 0.265654 0.171 Uiso 1 1 calc R U . . .
H13B H 0.329769 0.626347 0.313356 0.171 Uiso 1 1 calc R U . . .
H13C H 0.237940 0.519750 0.321898 0.171 Uiso 1 1 calc R U . . .
C14 C 0.7014(5) 0.3608(4) 0.5518(3) 0.0517(13) Uani 1 1 d . . . . .
C15 C 0.6619(5) 0.2478(4) 0.5298(3) 0.0520(13) Uani 1 1 d . . . . .
C16 C 0.7175(6) 0.1578(5) 0.5657(4) 0.0659(15) Uani 1 1 d . . . . .
H16 H 0.691043 0.087209 0.548230 0.079 Uiso 1 1 calc R U . . .
C17 C 0.8191(6) 0.1695(6) 0.6318(4) 0.0699(17) Uani 1 1 d . . . . .
C18 C 0.8615(6) 0.2841(6) 0.6548(3) 0.0638(16) Uani 1 1 d . . . . .
C19 C 0.9627(6) 0.2964(7) 0.7162(4) 0.0795(19) Uani 1 1 d . . . . .
H19 H 0.997429 0.234014 0.743206 0.095 Uiso 1 1 calc R U . . .
C20 C 1.0105(7) 0.3998(8) 0.7366(4) 0.094(2) Uani 1 1 d . . . . .
H20 H 1.076845 0.407695 0.777890 0.113 Uiso 1 1 calc R U . . .
C21 C 0.9609(7) 0.4916(7) 0.6963(5) 0.090(2) Uani 1 1 d . . . . .
H21 H 0.995140 0.561439 0.709958 0.108 Uiso 1 1 calc R U . . .
C22 C 0.8614(6) 0.4826(5) 0.6361(3) 0.0732(17) Uani 1 1 d . . . . .
H22 H 0.829184 0.546267 0.609632 0.088 Uiso 1 1 calc R U . . .
C23 C 0.8081(6) 0.3788(5) 0.6141(3) 0.0570(15) Uani 1 1 d . . . . .
C24 C 0.7120(10) 0.6142(6) 0.4609(6) 0.130(3) Uani 1 1 d . . . . .
H24 H 0.767941 0.577430 0.422890 0.156 Uiso 1 1 calc R U . . .
C25 C 0.7165(14) 0.7303(9) 0.4674(8) 0.170(5) Uani 1 1 d . . . . .
H25 H 0.776047 0.770751 0.433686 0.204 Uiso 1 1 calc R U . . .

loop_
_atom_site_aniso_label
_atom_site_aniso_U_11
_atom_site_aniso_U_22
_atom_site_aniso_U_33
_atom_site_aniso_U_23
_atom_site_aniso_U_13
_atom_site_aniso_U_12
O1 0.067(3) 0.088(3) 0.087(3) -0.037(2) 0.004(3) -0.012(2)
C1 0.070(4) 0.120(6) 0.090(5) -0.039(4) -0.004(4) -0.017(4)
O2 0.090(3) 0.070(3) 0.087(3) 0.001(2) -0.033(2) 0.006(2)
C2 0.049(4) 0.078(5) 0.058(3) -0.024(3) 0.009(3) -0.008(3)
O3 0.092(3) 0.085(3) 0.116(4) 0.036(3) -0.006(3) 0.017(3)
C3 0.059(4) 0.077(4) 0.061(3) -0.008(3) 0.000(3) 0.000(3)
C4 0.059(4) 0.061(4) 0.060(4) -0.006(3) -0.001(3) 0.001(3)
C5 0.047(3) 0.054(4) 0.060(3) -0.005(3) 0.005(3) -0.001(3)
C6 0.048(3) 0.055(3) 0.056(3) -0.001(3) 0.004(3) -0.003(3)
C7 0.067(4) 0.051(3) 0.069(3) 0.003(3) -0.008(3) -0.004(3)
C8 0.097(5) 0.063(5) 0.133(7) -0.028(4) 0.016(5) 0.002(4)
C9 0.153(9) 0.061(6) 0.211(12) -0.028(7) -0.012(8) 0.009(5)
C10 0.224(13) 0.048(5) 0.207(12) 0.005(7) -0.060(11) -0.002(7)
C11 0.055(3) 0.063(4) 0.067(4) -0.009(3) 0.013(3) -0.006(3)
C12 0.051(3) 0.062(4) 0.055(3) -0.007(3) 0.010(3) -0.007(3)
C13 0.145(7) 0.107(5) 0.091(5) 0.013(4) -0.028(5) 0.023(5)
C14 0.050(3) 0.053(3) 0.052(3) -0.002(3) 0.006(3) -0.003(3)
C15 0.048(3) 0.056(3) 0.052(3) 0.002(3) 0.010(3) 0.000(3)
C16 0.063(4) 0.061(4) 0.074(4) 0.004(3) 0.011(3) 0.002(3)
C17 0.061(4) 0.083(5) 0.066(4) 0.014(4) 0.014(3) 0.005(4)
C18 0.050(4) 0.081(5) 0.061(4) 0.000(3) 0.008(3) 0.003(3)
C19 0.063(4) 0.109(6) 0.067(4) 0.013(4) -0.007(3) 0.012(4)
C20 0.070(5) 0.133(6) 0.078(5) -0.009(5) -0.010(4) -0.004(5)
C21 0.074(5) 0.107(6) 0.088(4) -0.009(4) -0.017(4) -0.015(4)
C22 0.065(4) 0.087(5) 0.067(4) -0.004(3) -0.014(3) -0.015(3)
C23 0.051(3) 0.073(4) 0.048(3) 0.000(3) 0.007(3) 0.001(3)
C24 0.185(9) 0.073(6) 0.133(6) 0.015(5) 0.040(7) -0.030(5)
C25 0.248(14) 0.076(7) 0.186(11) 0.028(7) 0.024(10) -0.051(7)

loop_
_atom_type_symbol
_atom_type_description
_atom_type_scat_dispersion_real
_atom_type_scat_dispersion_imag
_atom_type_scat_source
C C 0.0033 0.0016 'International Tables Vol C Tables 4.2.6.8 and 6.1.1.4'
H H 0.0000 0.0000 'International Tables Vol C Tables 4.2.6.8 and 6.1.1.4'
O O 0.0106 0.0060 'International Tables Vol C Tables 4.2.6.8 and 6.1.1.4'

loop_
_geom_angle_atom_site_label_1
_geom_angle_atom_site_label_2
_geom_angle_atom_site_label_3
_geom_angle
_geom_angle_site_symmetry_1
_geom_angle_site_symmetry_3
_geom_angle_publ_flag
C2 O1 C1 118.3(5) . . ?
O1 C1 H1A 109.5 . . ?
O1 C1 H1B 109.5 . . ?
O1 C1 H1C 109.5 . . ?
H1A C1 H1B 109.5 . . ?
H1A C1 H1C 109.5 . . ?
H1B C1 H1C 109.5 . . ?
C4 O2 C13 118.2(5) . . ?
O1 C2 C3 123.7(6) . . ?
O1 C2 C11 114.3(6) . . ?
C3 C2 C11 122.0(5) . . ?
C2 C3 H3 120.4 . . ?
C2 C3 C4 119.3(5) . . ?
C4 C3 H3 120.4 . . ?
O2 C4 C3 122.4(5) . . ?
O2 C4 C5 117.4(5) . . ?
C5 C4 C3 120.2(5) . . ?
C4 C5 C6 132.7(5) . . ?
C4 C5 C12 119.5(5) . . ?
C12 C5 C6 107.8(5) . . ?
C7 C6 C5 123.6(5) . . ?
C14 C6 C5 108.9(4) . . ?
C14 C6 C7 127.5(5) . . ?
C8 C7 C6 121.5(6) . . ?
C8 C7 C24 118.5(6) . . ?
C24 C7 C6 119.9(6) . . ?
C7 C8 H8 119.0 . . ?
C7 C8 C9 122.0(7) . . ?
C9 C8 H8 119.0 . . ?
C8 C9 H9 119.6 . . ?
C10 C9 C8 120.9(10) . . ?
C10 C9 H9 119.6 . . ?
C9 C10 H10 120.6 . . ?
C9 C10 C25 118.8(9) . . ?
C25 C10 H10 120.6 . . ?
C2 C11 H11 121.2 . . ?
C12 C11 C2 117.7(5) . . ?
C12 C11 H11 121.2 . . ?
C5 C12 C15 107.5(5) . . ?
C11 C12 C5 121.4(5) . . ?
C11 C12 C15 131.1(5) . . ?
O2 C13 H13A 109.5 . . ?
O2 C13 H13B 109.5 . . ?
O2 C13 H13C 109.5 . . ?
H13A C13 H13B 109.5 . . ?
H13A C13 H13C 109.5 . . ?
H13B C13 H13C 109.5 . . ?
C6 C14 C15 108.7(5) . . ?
C6 C14 C23 131.7(5) . . ?
C15 C14 C23 119.6(5) . . ?
C14 C15 C12 107.1(4) . . ?
C16 C15 C12 130.0(5) . . ?
C16 C15 C14 122.9(5) . . ?
C15 C16 H16 119.7 . . ?
C15 C16 C17 120.6(6) . . ?
C17 C16 H16 119.7 . . ?
O3 C17 C16 121.4(6) . . ?
O3 C17 C18 121.2(6) . . ?
C16 C17 C18 117.4(6) . . ?
C19 C18 C17 118.0(6) . . ?
C19 C18 C23 119.9(6) . . ?
C23 C18 C17 122.0(5) . . ?
C18 C19 H19 119.9 . . ?
C20 C19 C18 120.3(7) . . ?
C20 C19 H19 119.9 . . ?
C19 C20 H20 120.0 . . ?
C19 C20 C21 120.0(7) . . ?
C21 C20 H20 120.0 . . ?
C20 C21 H21 119.4 . . ?
C20 C21 C22 121.3(7) . . ?
C22 C21 H21 119.4 . . ?
C21 C22 H22 119.7 . . ?
C21 C22 C23 120.7(6) . . ?
C23 C22 H22 119.7 . . ?
C18 C23 C14 117.4(5) . . ?
C22 C23 C14 124.8(5) . . ?
C22 C23 C18 117.8(5) . . ?
C7 C24 H24 120.3 . . ?
C7 C24 C25 119.4(8) . . ?
C25 C24 H24 120.3 . . ?
C10 C25 C24 120.2(10) . . ?
C10 C25 H25 119.9 . . ?
C24 C25 H25 119.9 . . ?

loop_
_geom_bond_atom_site_label_1
_geom_bond_atom_site_label_2
_geom_bond_distance
_geom_bond_site_symmetry_2
_geom_bond_publ_flag
O1 C1 1.431(7) . ?
O1 C2 1.370(6) . ?
C1 H1A 0.9600 . ?
C1 H1B 0.9600 . ?
C1 H1C 0.9600 . ?
O2 C4 1.364(7) . ?
O2 C13 1.411(7) . ?
C2 C3 1.376(8) . ?
C2 C11 1.390(8) . ?
O3 C17 1.233(7) . ?
C3 H3 0.9300 . ?
C3 C4 1.394(7) . ?
C4 C5 1.372(7) . ?
C5 C6 1.480(7) . ?
C5 C12 1.400(7) . ?
C6 C7 1.470(7) . ?
C6 C14 1.366(7) . ?
C7 C8 1.348(8) . ?
C7 C24 1.364(9) . ?
C8 H8 0.9300 . ?
C8 C9 1.358(9) . ?
C9 H9 0.9300 . ?
C9 C10 1.335(15) . ?
C10 H10 0.9300 . ?
C10 C25 1.371(14) . ?
C11 H11 0.9300 . ?
C11 C12 1.380(7) . ?
C12 C15 1.468(7) . ?
C13 H13A 0.9600 . ?
C13 H13B 0.9600 . ?
C13 H13C 0.9600 . ?
C14 C15 1.455(7) . ?
C14 C23 1.458(7) . ?
C15 C16 1.339(7) . ?
C16 H16 0.9300 . ?
C16 C17 1.457(8) . ?
C17 C18 1.484(8) . ?
C18 C19 1.401(8) . ?
C18 C23 1.413(8) . ?
C19 H19 0.9300 . ?
C19 C20 1.366(9) . ?
C20 H20 0.9300 . ?
C20 C21 1.368(10) . ?
C21 H21 0.9300 . ?
C21 C22 1.372(8) . ?
C22 H22 0.9300 . ?
C22 C23 1.396(7) . ?
C24 H24 0.9300 . ?
C24 C25 1.399(12) . ?
C25 H25 0.9300 . ?

loop_
_geom_torsion_atom_site_label_1
_geom_torsion_atom_site_label_2
_geom_torsion_atom_site_label_3
_geom_torsion_atom_site_label_4
_geom_torsion
_geom_torsion_site_symmetry_1
_geom_torsion_site_symmetry_2
_geom_torsion_site_symmetry_3
_geom_torsion_site_symmetry_4
_geom_torsion_publ_flag
O1 C2 C3 C4 -179.9(5) . . . . ?
O1 C2 C11 C12 -179.7(4) . . . . ?
C1 O1 C2 C3 1.6(8) . . . . ?
C1 O1 C2 C11 -178.2(5) . . . . ?
O2 C4 C5 C6 -2.0(9) . . . . ?
O2 C4 C5 C12 178.5(5) . . . . ?
C2 C3 C4 O2 -178.8(5) . . . . ?
C2 C3 C4 C5 0.1(8) . . . . ?
C2 C11 C12 C5 -0.8(8) . . . . ?
C2 C11 C12 C15 -179.7(5) . . . . ?
O3 C17 C18 C19 3.0(8) . . . . ?
O3 C17 C18 C23 179.9(5) . . . . ?
C3 C2 C11 C12 0.5(8) . . . . ?
C3 C4 C5 C6 179.0(5) . . . . ?
C3 C4 C5 C12 -0.4(8) . . . . ?
C4 C5 C6 C7 1.8(9) . . . . ?
C4 C5 C6 C14 -179.2(5) . . . . ?
C4 C5 C12 C11 0.8(8) . . . . ?
C4 C5 C12 C15 179.9(4) . . . . ?
C5 C6 C7 C8 91.1(7) . . . . ?
C5 C6 C7 C24 -91.9(8) . . . . ?
C5 C6 C14 C15 -0.9(6) . . . . ?
C5 C6 C14 C23 -179.9(5) . . . . ?
C5 C12 C15 C14 -0.9(5) . . . . ?
C5 C12 C15 C16 177.8(6) . . . . ?
C6 C5 C12 C11 -178.8(4) . . . . ?
C6 C5 C12 C15 0.3(5) . . . . ?
C6 C7 C8 C9 176.0(7) . . . . ?
C6 C7 C24 C25 -177.7(8) . . . . ?
C6 C14 C15 C12 1.1(5) . . . . ?
C6 C14 C15 C16 -177.7(5) . . . . ?
C6 C14 C23 C18 174.4(5) . . . . ?
C6 C14 C23 C22 -5.8(9) . . . . ?
C7 C6 C14 C15 178.1(5) . . . . ?
C7 C6 C14 C23 -0.9(9) . . . . ?
C7 C8 C9 C10 3.6(15) . . . . ?
C7 C24 C25 C10 -0.3(17) . . . . ?
C8 C7 C24 C25 -0.6(13) . . . . ?
C8 C9 C10 C25 -4.4(18) . . . . ?
C9 C10 C25 C24 2.8(18) . . . . ?
C11 C2 C3 C4 -0.1(8) . . . . ?
C11 C12 C15 C14 178.1(5) . . . . ?
C11 C12 C15 C16 -3.2(8) . . . . ?
C12 C5 C6 C7 -178.7(5) . . . . ?
C12 C5 C6 C14 0.3(6) . . . . ?
C12 C15 C16 C17 -176.4(5) . . . . ?
C13 O2 C4 C3 -12.9(8) . . . . ?
C13 O2 C4 C5 168.2(6) . . . . ?
C14 C6 C7 C8 -87.8(8) . . . . ?
C14 C6 C7 C24 89.2(8) . . . . ?
C14 C15 C16 C17 2.1(8) . . . . ?
C15 C14 C23 C18 -4.5(7) . . . . ?
C15 C14 C23 C22 175.2(5) . . . . ?
C15 C16 C17 O3 176.9(5) . . . . ?
C15 C16 C17 C18 -2.4(7) . . . . ?
C16 C17 C18 C19 -177.8(5) . . . . ?
C16 C17 C18 C23 -0.9(7) . . . . ?
C17 C18 C19 C20 176.6(5) . . . . ?
C17 C18 C23 C14 4.2(7) . . . . ?
C17 C18 C23 C22 -175.6(5) . . . . ?
C18 C19 C20 C21 -0.8(10) . . . . ?
C19 C18 C23 C14 -179.0(5) . . . . ?
C19 C18 C23 C22 1.2(7) . . . . ?
C19 C20 C21 C22 1.1(11) . . . . ?
C20 C21 C22 C23 -0.1(10) . . . . ?
C21 C22 C23 C14 179.2(5) . . . . ?
C21 C22 C23 C18 -1.0(8) . . . . ?
C23 C14 C15 C12 -179.8(4) . . . . ?
C23 C14 C15 C16 1.5(7) . . . . ?
C23 C18 C19 C20 -0.3(8) . . . . ?
C24 C7 C8 C9 -1.0(11) . . . . ?
